data_1576715
loop_
_publ_author_name
'Barman, Debika'
'Parui, Retwik'
'Iyer, Parameswar Krishnan'

_publ_section_title
;
 Stepwise functionalization-induced molecular tweak unveiling multi-level
 thermochromic data encryption and fingerprint monitoring system.
;
_journal_issue 16
_journal_name_full 'Chemical science'
_journal_page_first 8218
_journal_page_last 8228
_journal_paper_doi 10.1039/d5sc08281a
_journal_volume 17
_journal_year 2026
_chemical_formula_moiety 'C27 H15 N3 S2'
_chemical_formula_sum 'C27 H15 N3 S2'
_chemical_formula_weight 445.57
_space_group_crystal_system monoclinic
_space_group_IT_number 14
_space_group_name_Hall '-P 2yn'
_space_group_name_H-M_alt 'P 1 21/n 1'
_symmetry_Int_Tables_number 14
_atom_sites_solution_primary direct
_audit_creation_date 2024-08-06
_audit_creation_method
;
Olex2 1.2
(compiled 2014.03.20 svn.r2914 for OlexSys, GUI svn.r4816)
;
_audit_update_record
;
2025-05-15 deposited with the CCDC.	2026-03-02 downloaded from the CCDC.
;
_cell_angle_alpha 90
_cell_angle_beta 90.963(3)
_cell_angle_gamma 90
_cell_formula_units_Z 4
_cell_length_a 10.8065(11)
_cell_length_b 10.2267(10)
_cell_length_c 19.839(2)
_cell_measurement_reflns_used 9709
_cell_measurement_temperature 297(2)
_cell_measurement_theta_max 29.51
_cell_measurement_theta_min 2.24
_cell_volume 2192.2(4)
_computing_molecular_graphics 'Olex2 (Dolomanov et al., 2009)'
_computing_publication_material 'Olex2 (Dolomanov et al., 2009)'
_computing_structure_refinement 'olex2.refine (Bourhis et al., 2013)'
_computing_structure_solution 'XT (Sheldrick, 2008)'
_diffrn_ambient_temperature 297.0
_diffrn_measured_fraction_theta_full 0.9858
_diffrn_measured_fraction_theta_max 0.9858
_diffrn_measurement_device_type 'Bruker APEX-II CCD'
_diffrn_measurement_method '\f and \w scans'
_diffrn_radiation_type 'Mo K\a'
_diffrn_radiation_wavelength 0.71073
_diffrn_reflns_av_R_equivalents 0.0635
_diffrn_reflns_av_unetI/netI 0.0307
_diffrn_reflns_limit_h_max 14
_diffrn_reflns_limit_h_min -14
_diffrn_reflns_limit_k_max 14
_diffrn_reflns_limit_k_min -14
_diffrn_reflns_limit_l_max 27
_diffrn_reflns_limit_l_min -27
_diffrn_reflns_number 66376
_diffrn_reflns_theta_full 29.6446
_diffrn_reflns_theta_max 29.64
_diffrn_reflns_theta_min 2.05
_diffrn_standards_number 0
_exptl_absorpt_coefficient_mu 0.263
_exptl_absorpt_correction_type none
_exptl_crystal_colour Orange
_exptl_crystal_density_diffrn 1.3499
_exptl_crystal_description Block
_exptl_crystal_F_000 921.2918
_refine_diff_density_max 0.6026
_refine_diff_density_min -0.4780
_refine_diff_density_rms 0.0653
_refine_ls_d_res_high 0.7185
_refine_ls_d_res_low 9.9180
_refine_ls_goodness_of_fit_ref 1.1354
_refine_ls_hydrogen_treatment constr
_refine_ls_matrix_type full
_refine_ls_number_constraints 30
_refine_ls_number_parameters 288
_refine_ls_number_reflns 6107
_refine_ls_number_restraints 0
_refine_ls_restrained_S_all 1.1354
_refine_ls_R_factor_all 0.0792
_refine_ls_R_factor_gt 0.0590
_refine_ls_shift/su_max 0.0000
_refine_ls_shift/su_mean 0.0000
_refine_ls_structure_factor_coef Fsqd
_refine_ls_weighting_details 'w=1/[\s^2^(Fo^2^)+(0.0634P)^2^+1.5061P] where P=(Fo^2^+2Fc^2^)/3'
_refine_ls_weighting_scheme calc
_refine_ls_wR_factor_gt 0.1495
_refine_ls_wR_factor_ref 0.1766
_reflns_Friedel_coverage 0.0
_reflns_limit_h_max 13
_reflns_limit_h_min -14
_reflns_limit_k_max 14
_reflns_limit_k_min 0
_reflns_limit_l_max 27
_reflns_limit_l_min -12
_reflns_number_gt 4738
_reflns_number_total 6107
_reflns_threshold_expression I>=2u(I)
_cod_data_source_file d5sc08281a2.cif
_cod_data_source_block m-TPy_0ma_a
_cod_depositor_comments 'Adding full bibliography for 1576714--1576715.cif.'
_cod_database_code 1576715
_olex2_refinement_description
;
1. Fixed Uiso
 At 1.2 times of:
  All C(H) groups
2.a Aromatic/amide H refined with riding coordinates:
 C004(H004), C006(H006), C00E(H00E), C00G(H00G), C00H(H00H), C00J(H00J),
 C00K(H00K), C00L(H00L), C00O(H00O), C00Q(H00Q), C00R(H00R), C00S(H00S),
 C00U(H00U), C00V(H00V), C00W(H00W)
;

loop_
_space_group_symop_id
_space_group_symop_operation_xyz
1 x,y,z
2 -x+1/2,y+1/2,-z+1/2
3 -x,-y,-z
4 x-1/2,-y-1/2,z-1/2

loop_
_atom_site_label
_atom_site_type_symbol
_atom_site_fract_x
_atom_site_fract_y
_atom_site_fract_z
_atom_site_U_iso_or_equiv
_atom_site_adp_type
_atom_site_occupancy
_atom_site_refinement_flags_posn
S001 S 0.26856(7) 0.49425(7) 0.73931(3) 0.0572(2) Uani 1.000000 .
S002 S 0.36592(7) 0.74451(6) 0.65210(3) 0.0576(2) Uani 1.000000 .
C003 C 0.1326(2) 0.1327(2) 0.27853(10) 0.0407(4) Uani 1.000000 .
C004 C 0.1941(2) 0.1798(2) 0.39787(10) 0.0398(4) Uani 1.000000 .
H004 H 0.2635(2) 0.1274(2) 0.39237(10) 0.0477(5) Uiso 1.000000 R
C005 C 0.1094(2) 0.1950(2) 0.34474(10) 0.0394(4) Uani 1.000000 .
C006 C 0.2894(2) 0.3611(2) 0.62195(10) 0.0426(5) Uani 1.000000 .
H006 H 0.2698(2) 0.2878(2) 0.64736(10) 0.0511(5) Uiso 1.000000 R
C007 C 0.2653(2) 0.2282(2) 0.51617(10) 0.0430(5) Uani 1.000000 .
C008 C 0.3090(2) 0.4810(2) 0.65365(10) 0.0402(4) Uani 1.000000 .
C009 C 0.1754(2) 0.2427(2) 0.45936(10) 0.0422(5) Uani 1.000000 .
N00A N 0.1718(2) 0.0153(3) 0.15278(11) 0.0679(7) Uani 1.000000 .
C00B C 0.2989(2) 0.3509(2) 0.55223(10) 0.0408(4) Uani 1.000000 .
C00C C 0.3474(2) 0.5887(2) 0.61668(11) 0.0414(4) Uani 1.000000 .
C00D C 0.3107(2) 0.1102(2) 0.53437(11) 0.0500(5) Uani 1.000000 .
C00E C 0.3333(2) 0.4602(2) 0.51516(11) 0.0475(5) Uani 1.000000 .
H00E H 0.3372(2) 0.4550(2) 0.46844(11) 0.0570(6) Uiso 1.000000 R
C00F C 0.3798(2) 0.6048(2) 0.77136(12) 0.0488(5) Uani 1.000000 .
C00G C 0.0939(3) 0.1917(3) 0.21865(12) 0.0560(6) Uani 1.000000 .
H00G H 0.0535(3) 0.2720(3) 0.21926(12) 0.0671(7) Uiso 1.000000 R
C00H C 0.3617(2) 0.5761(2) 0.54746(11) 0.0485(5) Uani 1.000000 .
H00H H 0.3906(2) 0.6467(2) 0.52268(11) 0.0582(6) Uiso 1.000000 R
C00I C 0.4202(2) 0.7109(2) 0.73459(13) 0.0496(5) Uani 1.000000 .
C00J C 0.1928(2) 0.0145(2) 0.27334(12) 0.0511(5) Uani 1.000000 .
H00J H 0.2226(2) -0.0279(2) 0.31175(12) 0.0614(6) Uiso 1.000000 R
C00K C 0.0723(2) 0.3223(3) 0.46707(12) 0.0536(6) Uani 1.000000 .
H00K H 0.0609(2) 0.3669(3) 0.50732(12) 0.0644(7) Uiso 1.000000 R
C00L C 0.0053(2) 0.2717(3) 0.35424(13) 0.0537(6) Uani 1.000000 .
H00L H -0.0528(2) 0.2809(3) 0.31944(13) 0.0644(7) Uiso 1.000000 R
N00M N 0.4830(3) 0.0698(3) 0.62329(16) 0.0940(11) Uani 1.000000 .
C00N C 0.4060(3) 0.0917(3) 0.58497(14) 0.0625(7) Uani 1.000000 .
C00O C 0.4220(3) 0.5866(3) 0.83763(13) 0.0617(7) Uani 1.000000 .
H00O H 0.3972(3) 0.5136(3) 0.86195(13) 0.0740(8) Uiso 1.000000 R
N00P N 0.2336(4) -0.1114(3) 0.48724(16) 0.0949(11) Uani 1.000000 .
C00Q C -0.0130(2) 0.3349(3) 0.41513(14) 0.0616(7) Uani 1.000000 .
H00Q H -0.0832(2) 0.3860(3) 0.42090(14) 0.0739(8) Uiso 1.000000 R
C00R C 0.1165(3) 0.1295(3) 0.15820(13) 0.0674(8) Uani 1.000000 .
H00R H 0.0909(3) 0.1712(3) 0.11869(13) 0.0809(9) Uiso 1.000000 R
C00S C 0.5010(3) 0.6778(4) 0.86692(16) 0.0767(10) Uani 1.000000 .
H00S H 0.5281(3) 0.6667(4) 0.91130(16) 0.0920(12) Uiso 1.000000 R
C00T C 0.2663(3) -0.0118(3) 0.50644(14) 0.0625(7) Uani 1.000000 .
C00U C 0.5020(3) 0.8015(3) 0.76467(17) 0.0670(8) Uani 1.000000 .
H00U H 0.5304(3) 0.8724(3) 0.74000(17) 0.0804(9) Uiso 1.000000 R
C00V C 0.2083(3) -0.0402(3) 0.21039(14) 0.0657(7) Uani 1.000000 .
H00V H 0.2469(3) -0.1213(3) 0.20814(14) 0.0788(9) Uiso 1.000000 R
C00W C 0.5397(3) 0.7850(4) 0.83073(19) 0.0777(10) Uani 1.000000 .
H00W H 0.5917(3) 0.8464(4) 0.85107(19) 0.0932(12) Uiso 1.000000 R

loop_
_atom_site_aniso_label
_atom_site_aniso_U_11
_atom_site_aniso_U_22
_atom_site_aniso_U_33
_atom_site_aniso_U_12
_atom_site_aniso_U_13
_atom_site_aniso_U_23
S001 0.0772(4) 0.0586(4) 0.0359(3) -0.0179(3) 0.0070(3) -0.0052(2)
S002 0.0845(5) 0.0357(3) 0.0524(4) -0.0033(3) -0.0075(3) -0.0023(2)
C003 0.0443(10) 0.0438(11) 0.0340(9) -0.0030(8) -0.0046(8) -0.0030(8)
C004 0.0468(11) 0.0373(10) 0.0350(9) -0.0006(8) -0.0031(8) -0.0018(8)
C005 0.0447(10) 0.0387(10) 0.0348(9) -0.0027(8) -0.0037(8) -0.0025(8)
C006 0.0550(12) 0.0385(10) 0.0340(9) -0.0081(9) -0.0042(8) 0.0009(8)
C007 0.0523(12) 0.0451(11) 0.0316(9) -0.0071(9) -0.0017(8) -0.0036(8)
C008 0.0474(11) 0.0403(10) 0.0327(9) -0.0042(8) -0.0031(8) -0.0032(8)
C009 0.0497(11) 0.0429(11) 0.0340(10) -0.0044(9) -0.0029(8) -0.0040(8)
N00A 0.0752(15) 0.0869(18) 0.0414(11) 0.0117(13) -0.0024(10) -0.0155(11)
C00B 0.0466(11) 0.0409(10) 0.0347(9) -0.0041(8) -0.0046(8) -0.0017(8)
C00C 0.0441(11) 0.0399(10) 0.0401(10) -0.0019(8) -0.0032(8) -0.0016(8)
C00D 0.0649(14) 0.0456(12) 0.0391(11) -0.0069(10) -0.0118(10) -0.0027(9)
C00E 0.0630(14) 0.0464(12) 0.0331(10) -0.0045(10) 0.0014(9) 0.0021(9)
C00F 0.0554(13) 0.0486(12) 0.0422(11) 0.0088(10) -0.0063(9) -0.0130(9)
C00G 0.0658(15) 0.0607(15) 0.0408(12) 0.0130(12) -0.0136(10) -0.0028(10)
C00H 0.0630(14) 0.0419(11) 0.0406(11) -0.0062(10) 0.0016(10) 0.0061(9)
C00I 0.0504(12) 0.0448(11) 0.0533(13) 0.0035(10) -0.0070(10) -0.0137(10)
C00J 0.0637(14) 0.0488(12) 0.0408(11) 0.0057(11) -0.0008(10) -0.0017(9)
C00K 0.0548(13) 0.0605(15) 0.0456(12) 0.0045(11) 0.0017(10) -0.0149(11)
C00L 0.0469(12) 0.0637(15) 0.0501(13) 0.0050(11) -0.0100(10) -0.0083(11)
N00M 0.120(2) 0.0617(16) 0.098(2) -0.0047(16) -0.062(2) 0.0046(15)
C00N 0.0861(19) 0.0427(12) 0.0579(15) -0.0051(12) -0.0252(14) 0.0017(11)
C00O 0.0756(17) 0.0652(16) 0.0439(12) 0.0245(14) -0.0086(12) -0.0122(11)
N00P 0.143(3) 0.0503(14) 0.090(2) -0.0127(16) -0.050(2) -0.0039(14)
C00Q 0.0487(13) 0.0748(18) 0.0610(15) 0.0141(12) -0.0031(11) -0.0172(13)
C00R 0.0756(18) 0.091(2) 0.0354(12) 0.0135(16) -0.0128(11) -0.0028(13)
C00S 0.0706(18) 0.098(2) 0.0609(17) 0.0300(18) -0.0250(14) -0.0323(17)
C00T 0.088(2) 0.0455(13) 0.0531(14) -0.0050(13) -0.0248(13) 0.0018(11)
C00U 0.0584(15) 0.0627(17) 0.0796(19) -0.0031(13) -0.0078(14) -0.0243(15)
C00V 0.0835(19) 0.0633(16) 0.0503(14) 0.0198(14) 0.0016(13) -0.0125(12)
C00W 0.0600(17) 0.086(2) 0.087(2) 0.0049(16) -0.0208(15) -0.0390(19)

loop_
_atom_type_symbol
_atom_type_scat_dispersion_real
_atom_type_scat_dispersion_imag
_atom_type_scat_Cromer_Mann_a1
_atom_type_scat_Cromer_Mann_a2
_atom_type_scat_Cromer_Mann_a3
_atom_type_scat_Cromer_Mann_a4
_atom_type_scat_Cromer_Mann_b1
_atom_type_scat_Cromer_Mann_b2
_atom_type_scat_Cromer_Mann_b3
_atom_type_scat_Cromer_Mann_b4
_atom_type_scat_Cromer_Mann_c
_atom_type_scat_source
_atom_type_scat_dispersion_source
H 0.00000 0.00000 0.49300 0.32291 0.14019 0.04081 10.51090 26.12570 3.14236 57.79970 0.0030380000826 'International Tables Volume C Table 6.1.1.4 (pp. 500-502)' 'Henke, Gullikson and Davis, At. Data and Nucl. Data Tables, 1993, 54, 2'
C 0.00347 0.00161 2.31000 1.02000 1.58860 0.86500 20.84390 10.20750 0.56870 51.65120 0.215599998832 'International Tables Volume C Table 6.1.1.4 (pp. 500-502)' 'Henke, Gullikson and Davis, At. Data and Nucl. Data Tables, 1993, 54, 2'
S 0.12424 0.12443 6.90530 5.20340 1.43790 1.58630 1.46790 22.21510 0.25360 56.17200 0.866900026798 'International Tables Volume C Table 6.1.1.4 (pp. 500-502)' 'Henke, Gullikson and Davis, At. Data and Nucl. Data Tables, 1993, 54, 2'
N 0.00653 0.00323 12.21260 3.13220 2.01250 1.16630 0.00570 9.89330 28.99750 0.58260 -11.5290002823 'International Tables Volume C Table 6.1.1.4 (pp. 500-502)' 'Henke, Gullikson and Davis, At. Data and Nucl. Data Tables, 1993, 54, 2'

loop_
_geom_angle_atom_site_label_1
_geom_angle_atom_site_label_2
_geom_angle_atom_site_label_3
_geom_angle
_geom_angle_site_symmetry_1
_geom_angle_site_symmetry_3
_geom_angle_publ_flag
C00F S001 C008 102.59(11) . . ?
C00I S002 C00C 103.25(11) . . ?
C00G C003 C005 121.1(2) . . ?
C00J C003 C005 122.0(2) . . ?
C00J C003 C00G 116.9(2) . . ?
C009 C004 C005 120.5(2) . . ?
C004 C005 C003 120.23(19) . . ?
C00L C005 C003 120.79(19) . . ?
C00L C005 C004 119.0(2) . . ?
C00B C006 C008 120.07(19) . . ?
C00B C007 C009 115.65(19) . . ?
C00D C007 C009 121.56(19) . . ?
C00D C007 C00B 122.78(19) . . ?
C006 C008 S001 117.62(16) . . ?
C00C C008 S001 121.81(16) . . ?
C00C C008 C006 120.25(19) . . ?
C007 C009 C004 121.0(2) . . ?
C00K C009 C004 119.6(2) . . ?
C00K C009 C007 119.40(19) . . ?
C00V N00A C00R 115.9(2) . . ?
C007 C00B C006 121.27(19) . . ?
C00E C00B C006 119.33(19) . . ?
C00E C00B C007 119.28(19) . . ?
C008 C00C S002 122.84(16) . . ?
C00H C00C S002 117.77(17) . . ?
C00H C00C C008 119.2(2) . . ?
C00N C00D C007 123.8(2) . . ?
C00T C00D C007 123.6(2) . . ?
C00T C00D C00N 112.6(2) . . ?
C00H C00E C00B 120.2(2) . . ?
C00I C00F S001 122.23(18) . . ?
C00O C00F S001 117.6(2) . . ?
C00O C00F C00I 120.1(2) . . ?
C00R C00G C003 119.1(2) . . ?
C00E C00H C00C 120.7(2) . . ?
C00F C00I S002 122.65(18) . . ?
C00U C00I S002 117.6(2) . . ?
C00U C00I C00F 119.7(3) . . ?
C00V C00J C003 119.2(2) . . ?
C00Q C00K C009 120.0(2) . . ?
C00Q C00L C005 120.7(2) . . ?
N00M C00N C00D 175.8(3) . . ?
C00S C00O C00F 119.6(3) . . ?
C00L C00Q C00K 120.3(2) . . ?
C00G C00R N00A 124.4(3) . . ?
C00W C00S C00O 120.5(3) . . ?
N00P C00T C00D 176.5(3) . . ?
C00W C00U C00I 119.8(3) . . ?
C00J C00V N00A 124.4(3) . . ?
C00U C00W C00S 120.4(3) . . ?

loop_
_geom_bond_atom_site_label_1
_geom_bond_atom_site_label_2
_geom_bond_distance
_geom_bond_site_symmetry_2
_geom_bond_publ_flag
S001 C008 1.767(2) . ?
S001 C00F 1.762(3) . ?
S002 C00C 1.752(2) . ?
S002 C00I 1.763(3) . ?
C003 C005 1.485(3) . ?
C003 C00G 1.391(3) . ?
C003 C00J 1.377(3) . ?
C004 C005 1.392(3) . ?
C004 C009 1.397(3) . ?
C005 C00L 1.388(3) . ?
C006 C008 1.392(3) . ?
C006 C00B 1.393(3) . ?
C007 C009 1.483(3) . ?
C007 C00B 1.487(3) . ?
C007 C00D 1.349(3) . ?
C008 C00C 1.390(3) . ?
C009 C00K 1.390(3) . ?
N00A C00R 1.318(4) . ?
N00A C00V 1.330(4) . ?
C00B C00E 1.392(3) . ?
C00C C00H 1.390(3) . ?
C00D C00N 1.438(3) . ?
C00D C00T 1.444(3) . ?
C00E C00H 1.380(3) . ?
C00F C00I 1.382(4) . ?
C00F C00O 1.397(3) . ?
C00G C00R 1.383(4) . ?
C00I C00U 1.406(3) . ?
C00J C00V 1.381(3) . ?
C00K C00Q 1.377(4) . ?
C00L C00Q 1.387(4) . ?
N00M C00N 1.140(4) . ?
C00O C00S 1.386(4) . ?
N00P C00T 1.141(4) . ?
C00S C00W 1.379(5) . ?
C00U C00W 1.377(5) . ?
